data_1573125
loop_
_publ_author_name
'Wu, Weikang'
'Rajeshkumar, Thayalan'
'Zhu, Shan'
'Chai, Fuxiang'
'Hong, Dongjing'
'Huang, Zeming'
'Yuan, Qingbing'
'Maron, Laurent'
'Wang, Shaowu'

_publ_section_title
;
 Rare-earth metal complexes bearing electrophilic and nucleophilic carbon
 centres and their unique reactivity patterns towards pyridine
 derivatives.
;
_journal_issue 48
_journal_name_full 'Chemical science'
_journal_page_first 20315
_journal_page_last 20327
_journal_paper_doi 10.1039/d4sc04197f
_journal_volume 15
_journal_year 2024
_chemical_formula_moiety 'C44 H74 Er N3 O2 Si2'
_chemical_formula_sum 'C44 H74 Er N3 O2 Si2'
_chemical_formula_weight 900.50
_space_group_crystal_system monoclinic
_space_group_IT_number 14
_space_group_name_Hall '-P 2ybc'
_space_group_name_H-M_alt 'P 1 21/c 1'
_atom_sites_solution_hydrogens mixed
_atom_sites_solution_primary iterative
_audit_creation_date 2023-11-03
_audit_creation_method
;
Olex2 1.5
(compiled 2023.08.24 svn.re1ec1418 for OlexSys, GUI svn.r6817)
;
_audit_update_record
;
2024-05-29 deposited with the CCDC.	2024-11-12 downloaded from the CCDC.
;
_cell_angle_alpha 90
_cell_angle_beta 113.507(4)
_cell_angle_gamma 90
_cell_formula_units_Z 4
_cell_length_a 12.905(4)
_cell_length_b 39.957(11)
_cell_length_c 10.506(3)
_cell_measurement_reflns_used 6632
_cell_measurement_temperature 300.00
_cell_measurement_theta_max 22.014
_cell_measurement_theta_min 2.175
_cell_volume 4968(3)
_computing_cell_refinement 'SAINT v8.34A (Bruker, 2013)'
_computing_data_collection 'Bruker D8 Venture diffractometer'
_computing_data_reduction 'SAINT v8.34A (Bruker, 2013)'
_computing_molecular_graphics 'Olex2 1.5 (Dolomanov et al., 2009)'
_computing_publication_material 'Olex2 1.5 (Dolomanov et al., 2009)'
_computing_structure_refinement 'olex2.refine 1.5 (Bourhis et al., 2015)'
_computing_structure_solution 'olex2.solve 1.5 (Bourhis et al., 2015)'
_diffrn_ambient_temperature 293.15
_diffrn_detector 'CCD area detector'
_diffrn_detector_area_resol_mean 7.9
_diffrn_detector_type 'CCD area detector'
_diffrn_measured_fraction_theta_full 0.998
_diffrn_measured_fraction_theta_max 0.995
_diffrn_measurement_device 'three-circle diffractometer'
_diffrn_measurement_device_type 'Bruker APEX-II CCD'
_diffrn_measurement_method 'phi and omega scans'
_diffrn_radiation_monochromator graphite
_diffrn_radiation_probe x-ray
_diffrn_radiation_type MoK\a
_diffrn_radiation_wavelength 0.71073
_diffrn_reflns_av_R_equivalents 0.1263
_diffrn_reflns_av_unetI/netI 0.1372
_diffrn_reflns_Laue_measured_fraction_full 0.998
_diffrn_reflns_Laue_measured_fraction_max 0.995
_diffrn_reflns_limit_h_max 16
_diffrn_reflns_limit_h_min -16
_diffrn_reflns_limit_k_max 51
_diffrn_reflns_limit_k_min -49
_diffrn_reflns_limit_l_max 13
_diffrn_reflns_limit_l_min -13
_diffrn_reflns_number 42868
_diffrn_reflns_point_group_measured_fraction_full 0.998
_diffrn_reflns_point_group_measured_fraction_max 0.995
_diffrn_reflns_theta_full 25.242
_diffrn_reflns_theta_max 27.492
_diffrn_reflns_theta_min 1.795
_diffrn_source 'sealed X-ray tube'
_diffrn_source_current 30.0
_diffrn_source_power 1.5
_diffrn_source_target Mo
_diffrn_source_voltage 50.0
_exptl_absorpt_coefficient_mu 1.771
_exptl_absorpt_correction_T_max 0.7456
_exptl_absorpt_correction_T_min 0.4489
_exptl_absorpt_correction_type multi-scan
_exptl_absorpt_process_details
;
SADABS-2014/5 (Bruker,2014/5) was used for absorption correction.
wR2(int) was 0.1140 before and 0.0518 after correction.
The Ratio of minimum to maximum transmission is 0.6021.
The \l/2 correction factor is 0.00150.
;
_exptl_crystal_colour 'clear light yellow'
_exptl_crystal_colour_lustre clear
_exptl_crystal_colour_modifier light
_exptl_crystal_colour_primary yellow
_exptl_crystal_density_diffrn 1.204
_exptl_crystal_description block
_exptl_crystal_F_000 1884
_exptl_crystal_recrystallization_method
'The crystals were growth by means of evaporation of a mixture of n-hexane and toluene at RT.'
_exptl_crystal_size_max 0.21
_exptl_crystal_size_mid 0.2
_exptl_crystal_size_min 0.19
_refine_diff_density_max 1.254
_refine_diff_density_min -1.619
_refine_diff_density_rms 0.117
_refine_ls_extinction_method none
_refine_ls_goodness_of_fit_ref 1.092
_refine_ls_hydrogen_treatment constr
_refine_ls_matrix_type full
_refine_ls_number_parameters 791
_refine_ls_number_reflns 11343
_refine_ls_number_restraints 1176
_refine_ls_restrained_S_all 1.053
_refine_ls_R_factor_all 0.1819
_refine_ls_R_factor_gt 0.0829
_refine_ls_shift/su_max 0.002
_refine_ls_shift/su_mean 0.000
_refine_ls_structure_factor_coef Fsqd
_refine_ls_weighting_details 'w=1/[\s^2^(Fo^2^)+(0.0261P)^2^+22.3637P] where P=(Fo^2^+2Fc^2^)/3'
_refine_ls_weighting_scheme calc
_refine_ls_wR_factor_gt 0.1247
_refine_ls_wR_factor_ref 0.1528
_reflns_Friedel_coverage 0.000
_reflns_number_gt 5938
_reflns_number_total 11343
_reflns_threshold_expression 'I > 2\s(I)'
_cod_data_source_file d4sc04197f2.cif
_cod_data_source_block 1c
_cod_depositor_comments 'Adding full bibliography for 1573095--1573138.cif.'
_cod_original_cell_volume 4968(2)
_cod_database_code 1573125
_shelx_shelxl_version_number 2019/2
_shelx_space_group_comment
;
The symmetry employed for this shelxl refinement is uniquely defined
by the following loop, which should always be used as a source of
symmetry information in preference to the above space-group names.
They are only intended as comments.
;
_shelx_estimated_absorpt_t_max 0.730
_shelx_estimated_absorpt_t_min 0.707
_exptl_crystal_mounting_method
'Crystals were removed from the crystallisation vial and immediately coated with polybutenes oil (CAS: 9003-29-6) on a glass slide. A suitable single crystal coated with polybutenes oil as less as possible was sealed in capillary tube filled with argon. The capillary tube with single crystal was mounted on copper pin with solid paraffin.'
_olex2_refinement_description
;
1. Fixed Uiso
 At 1.2 times of:
  All C(H) groups, All C(H,H) groups, All C(H,H,H,H) groups
 At 1.5 times of:
  All C(H,H,H) groups
2. Shared sites
{C36, C36A}
3. Restrained planarity
 C21A, C17A, C18A, C20A, C22A, C19A, N3, C26A, C23A
 with sigma of 0.1
 C22, C18, C19, C21, C17, C20, N3, C23, C26
 with sigma of 0.1
4. Uiso/Uaniso restraints and constraints
Si1 \\sim C40A \\sim C23A \\sim N2 \\sim C14A \\sim C10 \\sim C31A \\sim C11
\\sim C10A \\sim C12 \\sim C19A \\sim C13 \\sim C27A \\sim C14 \\sim C35A \\sim
C15 \\sim Si1A \\sim C17 \\sim C12A \\sim C18 \\sim C17A \\sim C19 \\sim C21A
\\sim C20 \\sim C25A \\sim C21 \\sim C29A \\sim C22 \\sim C33A \\sim C23 \\sim
C38A \\sim C24 \\sim C43A \\sim C25 \\sim N2A \\sim C26 \\sim C11A \\sim C27
\\sim C13A \\sim C28 \\sim C15A \\sim C29 \\sim C18A \\sim C30 \\sim C20A \\sim
C31 \\sim C22A \\sim C32 \\sim C24A \\sim C33 \\sim C26A \\sim C34 \\sim C28A
\\sim C35 \\sim C30A \\sim C36 \\sim C32A \\sim C38 \\sim C34A \\sim C39 \\sim
C36A \\sim C40 \\sim C39A \\sim C42 \\sim C42A \\sim C43 \\sim C44A \\sim C44:
within 2A with sigma of 0.01 and sigma for terminal atoms of 0.02 within 2A
Uanis(C30) \\sim Ueq, Uanis(C31) \\sim Ueq, Uanis(C32) \\sim Ueq, Uanis(C29A)
\\sim Ueq, Uanis(C30A) \\sim Ueq, Uanis(C31A) \\sim Ueq, Uanis(C29) \\sim Ueq,
Uanis(C32A) \\sim Ueq, Uanis(N2) \\sim Ueq, Uanis(C10) \\sim Ueq, Uanis(C11)
\\sim Ueq, Uanis(C12) \\sim Ueq, Uanis(C13) \\sim Ueq, Uanis(C14) \\sim Ueq,
Uanis(C15) \\sim Ueq, Uanis(N2A) \\sim Ueq, Uanis(C10A) \\sim Ueq, Uanis(C11A)
\\sim Ueq, Uanis(C12A) \\sim Ueq, Uanis(C13A) \\sim Ueq, Uanis(C14A) \\sim Ueq,
Uanis(C15A) \\sim Ueq, Uanis(C42) \\sim Ueq, Uanis(C43) \\sim Ueq, Uanis(C44)
\\sim Ueq, Uanis(C42A) \\sim Ueq, Uanis(C43A) \\sim Ueq, Uanis(C44A) \\sim Ueq,
Uanis(Si1) \\sim Ueq, Uanis(C38) \\sim Ueq, Uanis(C39) \\sim Ueq, Uanis(C40)
\\sim Ueq, Uanis(Si1A) \\sim Ueq, Uanis(C38A) \\sim Ueq, Uanis(C39A) \\sim Ueq,
Uanis(C40A) \\sim Ueq: with sigma of 0.01 and sigma for terminal atoms of 0.02
Uanis(C36) = Uanis(C36A)
5. Same fragment restrains
{Si2, C42A, C43A, C44A} sigma for 1-2: 0.02, 1-3: 0.04
as in
{Si2, C42, C43, C44}
{C9, N2A, C10A, C11A, C12A, C13A, C14A, C15A} sigma for 1-2: 0.02, 1-3: 0.04
as in
{C9, N2, C10, C11, C12, C13, C14, C15}
{C37, Si1A, C38A, C39A, C40A} sigma for 1-2: 0.02, 1-3: 0.04
as in
{C37, Si1, C38, C39, C40}
{O1, C29A, C30A, C31A, C32A} sigma for 1-2: 0.02, 1-3: 0.04
as in
{O1, C29, C30, C31, C32}
{O2, C33A, C34A, C35A, C36A} sigma for 1-2: 0.02, 1-3: 0.04
as in
{O2, C33, C34, C35, C36}
{N3, C17A, C18A, C19A, C20A, C21A, C22A, C23A, C24A, C25A, C26A, C27A, C28A}
sigma for 1-2: 0.02, 1-3: 0.04
as in
{N3, C17, C18, C19, C20, C21, C22, C23, C24, C25, C26, C27, C28}
6. Others
 Sof(H9BC)=Sof(H9BD)=Sof(N2A)=Sof(C10A)=Sof(H10C)=Sof(H10D)=Sof(C11A)=
 Sof(H11C)=Sof(H11D)=Sof(C12A)=Sof(H12C)=Sof(H12D)=Sof(C13A)=Sof(H13C)=
 Sof(H13D)=Sof(C14A)=Sof(H14C)=Sof(H14D)=Sof(C15A)=Sof(H15C)=Sof(H15D)=1-FVAR(1)
 Sof(H9AA)=Sof(H9AB)=Sof(N2)=Sof(C10)=Sof(H10A)=Sof(H10B)=Sof(C11)=Sof(H11A)=
 Sof(H11B)=Sof(C12)=Sof(H12A)=Sof(H12B)=Sof(C13)=Sof(H13A)=Sof(H13B)=Sof(C14)=
 Sof(H14A)=Sof(H14B)=Sof(C15)=Sof(H15A)=Sof(H15B)=FVAR(1)
 Sof(C33A)=Sof(H33C)=Sof(H33D)=Sof(C34A)=Sof(H34C)=Sof(H34D)=Sof(C35A)=
 Sof(H35C)=Sof(H35D)=Sof(C36A)=Sof(H36C)=Sof(H36D)=1-FVAR(2)
 Sof(C33)=Sof(H33A)=Sof(H33B)=Sof(C34)=Sof(H34A)=Sof(H34B)=Sof(C35)=Sof(H35A)=
 Sof(H35B)=Sof(C36)=Sof(H36A)=Sof(H36B)=FVAR(2)
 Sof(C29A)=Sof(H29C)=Sof(H29D)=Sof(C30A)=Sof(H30C)=Sof(H30D)=Sof(C31A)=
 Sof(H31C)=Sof(H31D)=Sof(C32A)=Sof(H32C)=Sof(H32D)=1-FVAR(3)
 Sof(C29)=Sof(H29A)=Sof(H29B)=Sof(C30)=Sof(H30A)=Sof(H30B)=Sof(C31)=Sof(H31A)=
 Sof(H31B)=Sof(C32)=Sof(H32A)=Sof(H32B)=FVAR(3)
 Sof(C17A)=Sof(C18A)=Sof(C19A)=Sof(H19A)=Sof(C20A)=Sof(H20A)=Sof(C21A)=
 Sof(H21A)=Sof(C22A)=Sof(C23A)=Sof(H23A)=Sof(C24A)=Sof(H24D)=Sof(H24E)=
 Sof(H24F)=Sof(C25A)=Sof(H25D)=Sof(H25E)=Sof(H25F)=Sof(C26A)=Sof(H26A)=
 Sof(C27A)=Sof(H27D)=Sof(H27E)=Sof(H27F)=Sof(C28A)=Sof(H28D)=Sof(H28E)=
 Sof(H28F)=1-FVAR(4)
 Sof(C17)=Sof(C18)=Sof(C19)=Sof(H19)=Sof(C20)=Sof(H20)=Sof(C21)=Sof(H21)=
 Sof(C22)=Sof(C23)=Sof(H23)=Sof(C24)=Sof(H24A)=Sof(H24B)=Sof(H24C)=Sof(C25)=
 Sof(H25A)=Sof(H25B)=Sof(H25C)=Sof(C26)=Sof(H26)=Sof(C27)=Sof(H27A)=Sof(H27B)=
 Sof(H27C)=Sof(C28)=Sof(H28A)=Sof(H28B)=Sof(H28C)=FVAR(4)
 Sof(H37C)=Sof(H37D)=Sof(Si1A)=Sof(C38A)=Sof(H38D)=Sof(H38E)=Sof(H38F)=
 Sof(C39A)=Sof(H39D)=Sof(H39E)=Sof(H39F)=Sof(C40A)=Sof(H40D)=Sof(H40E)=
 Sof(H40F)=1-FVAR(5)
 Sof(H37A)=Sof(H37B)=Sof(Si1)=Sof(C38)=Sof(H38A)=Sof(H38B)=Sof(H38C)=Sof(C39)=
 Sof(H39A)=Sof(H39B)=Sof(H39C)=Sof(C40)=Sof(H40A)=Sof(H40B)=Sof(H40C)=FVAR(5)
 Sof(C42A)=Sof(H42D)=Sof(H42E)=Sof(H42F)=Sof(C43A)=Sof(H43D)=Sof(H43E)=
 Sof(H43F)=Sof(C44A)=Sof(H44D)=Sof(H44E)=Sof(H44F)=1-FVAR(6)
 Sof(C42)=Sof(H42A)=Sof(H42B)=Sof(H42C)=Sof(C43)=Sof(H43A)=Sof(H43B)=Sof(H43C)=
 Sof(C44)=Sof(H44A)=Sof(H44B)=Sof(H44C)=FVAR(6)
7.a Riding coordinates:
 C40(H40A,H40B,H40C)
7.b Ternary CH refined with riding coordinates:
 C23(H23), C26(H26), C23A(H23A), C26A(H26A)
7.c Secondary CH2 refined with riding coordinates:
 C29(H29A,H29B), C30(H30A,H30B), C31(H31A,H31B), C32(H32A,H32B), C33(H33A,
 H33B), C34(H34A,H34B), C35(H35A,H35B), C36(H36A,H36B), C9(H9AA,H9AB), C9(H9BC,
 H9BD), C10(H10A,H10B), C11(H11A,H11B), C12(H12A,H12B), C13(H13A,H13B),
 C14(H14A,H14B), C15(H15A,H15B), C37(H37C,H37D), C37(H37A,H37B), C41(H41A,H41B),
  C10A(H10C,H10D), C11A(H11C,H11D), C12A(H12C,H12D), C13A(H13C,H13D), C14A(H14C,
 H14D), C15A(H15C,H15D), C29A(H29C,H29D), C30A(H30C,H30D), C31A(H31C,H31D),
 C32A(H32C,H32D), C33A(H33C,H33D), C34A(H34C,H34D), C35A(H35C,H35D), C36A(H36C,
 H36D)
7.d Aromatic/amide H refined with riding coordinates:
 C19(H19), C20(H20), C21(H21), C4(H4), C5(H5), C6(H6), C7(H7), C16(H16),
 C19A(H19A), C20A(H20A), C21A(H21A)
7.e Idealised Me refined as rotating group:
 C42(H42A,H42B,H42C), C43(H43A,H43B,H43C), C44(H44A,H44B,H44C), C24(H24A,H24B,
 H24C), C25(H25A,H25B,H25C), C27(H27A,H27B,H27C), C28(H28A,H28B,H28C), C38(H38A,
 H38B,H38C), C39(H39A,H39B,H39C), C38A(H38D,H38E,H38F), C39A(H39D,H39E,H39F),
 C40A(H40D,H40E,H40F), C24A(H24D,H24E,H24F), C25A(H25D,H25E,H25F), C27A(H27D,
 H27E,H27F), C28A(H28D,H28E,H28F), C42A(H42D,H42E,H42F), C43A(H43D,H43E,H43F),
 C44A(H44D,H44E,H44F)
;
_olex2_submission_special_instructions 'No special instructions were received'

loop_
_space_group_symop_operation_xyz
'x, y, z'
'-x, y+1/2, -z+1/2'
'-x, -y, -z'
'x, -y-1/2, z-1/2'

loop_
_atom_site_label
_atom_site_type_symbol
_atom_site_fract_x
_atom_site_fract_y
_atom_site_fract_z
_atom_site_U_iso_or_equiv
_atom_site_adp_type
_atom_site_occupancy
_atom_site_site_symmetry_order
_atom_site_calc_flag
_atom_site_refinement_flags_posn
_atom_site_refinement_flags_adp
_atom_site_refinement_flags_occupancy
_atom_site_disorder_assembly
_atom_site_disorder_group
Er1 Er 0.62548(3) 0.61023(2) 0.34319(4) 0.04551(13) Uani 1 1 d . . . . .
Si2 Si 0.5040(2) 0.57389(8) 0.5817(3) 0.0619(8) Uani 1 1 d D . . . .
C42 C 0.599(3) 0.6009(10) 0.731(3) 0.079(8) Uani 0.52(6) 1 d D U P A 1
H42A H 0.671387 0.590342 0.775242 0.118 Uiso 0.52(6) 1 calc R U P A 1
H42B H 0.565343 0.603710 0.796854 0.118 Uiso 0.52(6) 1 calc R U P A 1
H42C H 0.608357 0.622430 0.696071 0.118 Uiso 0.52(6) 1 calc R U P A 1
C43 C 0.367(2) 0.5977(10) 0.504(4) 0.079(8) Uani 0.52(6) 1 d D U P A 1
H43A H 0.381608 0.619713 0.478122 0.119 Uiso 0.52(6) 1 calc R U P A 1
H43B H 0.333816 0.599323 0.570265 0.119 Uiso 0.52(6) 1 calc R U P A 1
H43C H 0.316504 0.586112 0.422637 0.119 Uiso 0.52(6) 1 calc R U P A 1
C44 C 0.477(4) 0.5343(6) 0.659(4) 0.095(9) Uani 0.52(6) 1 d D U P A 1
H44A H 0.422660 0.520961 0.587240 0.142 Uiso 0.52(6) 1 calc R U P A 1
H44B H 0.448303 0.539636 0.727816 0.142 Uiso 0.52(6) 1 calc R U P A 1
H44C H 0.546319 0.521992 0.701191 0.142 Uiso 0.52(6) 1 calc R U P A 1
O1 O 0.6734(6) 0.56670(15) 0.2189(7) 0.0658(19) Uani 1 1 d D . . . .
C29 C 0.6014(15) 0.5375(4) 0.170(2) 0.084(4) Uani 0.657(14) 1 d D U P B 1
H29A H 0.526032 0.544340 0.107580 0.101 Uiso 0.657(14) 1 calc R U P B 1
H29B H 0.596096 0.525727 0.247683 0.101 Uiso 0.657(14) 1 calc R U P B 1
C30 C 0.6508(16) 0.5157(4) 0.097(2) 0.087(4) Uani 0.657(14) 1 d D U P B 1
H30A H 0.598502 0.512459 0.001372 0.104 Uiso 0.657(14) 1 calc R U P B 1
H30B H 0.669806 0.494065 0.142169 0.104 Uiso 0.657(14) 1 calc R U P B 1
C31 C 0.7564(14) 0.5339(5) 0.104(2) 0.083(4) Uani 0.657(14) 1 d D U P B 1
H31A H 0.819871 0.518546 0.130730 0.100 Uiso 0.657(14) 1 calc R U P B 1
H31B H 0.744522 0.543556 0.014685 0.100 Uiso 0.657(14) 1 calc R U P B 1
C32 C 0.7768(14) 0.5588(5) 0.203(2) 0.088(4) Uani 0.657(14) 1 d D U P B 1
H32A H 0.805520 0.578667 0.175332 0.105 Uiso 0.657(14) 1 calc R U P B 1
H32B H 0.833327 0.551253 0.291576 0.105 Uiso 0.657(14) 1 calc R U P B 1
O2 O 0.7000(6) 0.64331(16) 0.2036(7) 0.0673(19) Uani 1 1 d D . . . .
C33 C 0.653(2) 0.6393(5) 0.0541(15) 0.103(5) Uani 0.634(14) 1 d D U P C 1
H33A H 0.693674 0.621653 0.029495 0.124 Uiso 0.634(14) 1 calc R U P C 1
H33B H 0.574538 0.632759 0.021661 0.124 Uiso 0.634(14) 1 calc R U P C 1
C34 C 0.662(2) 0.6693(5) -0.0105(16) 0.107(4) Uani 0.634(14) 1 d D U P C 1
H34A H 0.592333 0.681969 -0.041750 0.129 Uiso 0.634(14) 1 calc R U P C 1
H34B H 0.682559 0.665188 -0.088546 0.129 Uiso 0.634(14) 1 calc R U P C 1
C35 C 0.7707(18) 0.6897(5) 0.1246(16) 0.098(4) Uani 0.634(14) 1 d D U P C 1
H35A H 0.845236 0.681226 0.140594 0.117 Uiso 0.634(14) 1 calc R U P C 1
H35B H 0.768417 0.713883 0.114108 0.117 Uiso 0.634(14) 1 calc R U P C 1
C36 C 0.7276(11) 0.6778(3) 0.2311(12) 0.096(3) Uani 0.634(14) 1 d D U P C 1
H36A H 0.785190 0.680700 0.324106 0.115 Uiso 0.634(14) 1 calc R U P C 1
H36B H 0.661234 0.690509 0.223472 0.115 Uiso 0.634(14) 1 calc R U P C 1
N1 N 0.6142(6) 0.68396(17) 0.5456(7) 0.0452(18) Uani 1 1 d . . . . .
N3 N 0.8388(5) 0.61004(19) 0.5132(7) 0.0503(17) Uani 1 1 d D . . . .
C17 C 0.9302(16) 0.5873(5) 0.528(2) 0.066(3) Uani 0.42(3) 1 d D U P D 1
C18 C 0.9423(17) 0.5588(5) 0.608(2) 0.074(3) Uani 0.42(3) 1 d D U P D 1
C19 C 1.0250(19) 0.5360(6) 0.611(3) 0.077(4) Uani 0.42(3) 1 d D U P D 1
H19 H 1.037796 0.516510 0.663028 0.092 Uiso 0.42(3) 1 calc R U P D 1
C20 C 1.088(2) 0.5431(7) 0.533(4) 0.076(4) Uani 0.42(3) 1 d D U P D 1
H20 H 1.141664 0.527622 0.534001 0.091 Uiso 0.42(3) 1 calc R U P D 1
C21 C 1.076(2) 0.5711(7) 0.457(3) 0.072(4) Uani 0.42(3) 1 d D U P D 1
H21 H 1.121300 0.574845 0.409044 0.086 Uiso 0.42(3) 1 calc R U P D 1
C22 C 0.9936(17) 0.5941(6) 0.452(2) 0.068(3) Uani 0.42(3) 1 d D U P D 1
C23 C 0.875(2) 0.5539(7) 0.696(3) 0.080(4) Uani 0.42(3) 1 d D U P D 1
H23 H 0.801277 0.564433 0.644786 0.096 Uiso 0.42(3) 1 calc R U P D 1
C24 C 0.930(3) 0.5737(9) 0.838(3) 0.093(7) Uani 0.42(3) 1 d D U P D 1
H24A H 0.996761 0.562322 0.898800 0.140 Uiso 0.42(3) 1 calc R U P D 1
H24B H 0.876799 0.574947 0.881258 0.140 Uiso 0.42(3) 1 calc R U P D 1
H24C H 0.949073 0.595950 0.820455 0.140 Uiso 0.42(3) 1 calc R U P D 1
C25 C 0.849(3) 0.5178(7) 0.725(4) 0.092(7) Uani 0.42(3) 1 d D U P D 1
H25A H 0.815623 0.505753 0.639214 0.137 Uiso 0.42(3) 1 calc R U P D 1
H25B H 0.797530 0.518070 0.770550 0.137 Uiso 0.42(3) 1 calc R U P D 1
H25C H 0.917931 0.506913 0.784026 0.137 Uiso 0.42(3) 1 calc R U P D 1
C26 C 0.978(2) 0.6260(7) 0.368(3) 0.073(4) Uani 0.42(3) 1 d D U P D 1
H26 H 0.897487 0.631578 0.336593 0.088 Uiso 0.42(3) 1 calc R U P D 1
C27 C 1.000(3) 0.6234(9) 0.236(3) 0.093(7) Uani 0.42(3) 1 d D U P D 1
H27A H 1.079495 0.623185 0.260015 0.139 Uiso 0.42(3) 1 calc R U P D 1
H27B H 0.966265 0.642274 0.177571 0.139 Uiso 0.42(3) 1 calc R U P D 1
H27C H 0.966607 0.603132 0.187988 0.139 Uiso 0.42(3) 1 calc R U P D 1
C28 C 1.041(3) 0.6559(7) 0.451(4) 0.084(7) Uani 0.42(3) 1 d D U P D 1
H28A H 1.016822 0.660198 0.524709 0.125 Uiso 0.42(3) 1 calc R U P D 1
H28B H 1.025553 0.675145 0.391372 0.125 Uiso 0.42(3) 1 calc R U P D 1
H28C H 1.120637 0.651378 0.489173 0.125 Uiso 0.42(3) 1 calc R U P D 1
C1 C 0.6645(7) 0.6577(2) 0.5069(8) 0.044(2) Uani 1 1 d . . . . .
C2 C 0.7781(7) 0.6587(2) 0.5999(8) 0.046(2) Uani 1 1 d . . . . .
C3 C 0.7961(7) 0.6857(2) 0.6968(9) 0.050(2) Uani 1 1 d . . . . .
C4 C 0.8884(8) 0.6983(3) 0.8112(10) 0.072(3) Uani 1 1 d . . . . .
H4 H 0.959983 0.688994 0.837726 0.086 Uiso 1 1 calc R U . . .
C5 C 0.8695(10) 0.7250(3) 0.8834(11) 0.087(4) Uani 1 1 d . . . . .
H5 H 0.929545 0.733383 0.960134 0.105 Uiso 1 1 calc R U . . .
C6 C 0.7652(11) 0.7393(3) 0.8451(11) 0.078(3) Uani 1 1 d . . . . .
H6 H 0.755838 0.757142 0.896398 0.093 Uiso 1 1 calc R U . . .
C7 C 0.6741(9) 0.7279(2) 0.7322(9) 0.060(3) Uani 1 1 d . . . . .
H7 H 0.603422 0.737885 0.705373 0.072 Uiso 1 1 calc R U . . .
C8 C 0.6908(7) 0.7011(2) 0.6600(8) 0.048(2) Uani 1 1 d . . . . .
C9 C 0.4963(7) 0.6928(2) 0.4790(9) 0.050(2) Uani 1 1 d D . . . .
H9AA H 0.466600 0.696355 0.549515 0.059 Uiso 0.699(13) 1 calc R U P E 1
H9AB H 0.454988 0.674320 0.421031 0.059 Uiso 0.699(13) 1 calc R U P E 1
H9BC H 0.469680 0.700634 0.548114 0.059 Uiso 0.301(13) 1 calc R U P E 2
H9BD H 0.452447 0.673207 0.434304 0.059 Uiso 0.301(13) 1 calc R U P E 2
N2 N 0.3614(11) 0.7368(3) 0.3502(17) 0.081(3) Uani 0.699(13) 1 d D U P E 1
C10 C 0.4767(13) 0.7243(5) 0.390(2) 0.073(4) Uani 0.699(13) 1 d D U P E 1
H10A H 0.530065 0.741487 0.441608 0.088 Uiso 0.699(13) 1 calc R U P E 1
H10B H 0.489641 0.719305 0.307154 0.088 Uiso 0.699(13) 1 calc R U P E 1
C11 C 0.2825(12) 0.7161(4) 0.2386(18) 0.093(3) Uani 0.699(13) 1 d D U P E 1
H11A H 0.293888 0.692508 0.260800 0.112 Uiso 0.699(13) 1 calc R U P E 1
H11B H 0.289388 0.720268 0.151322 0.112 Uiso 0.699(13) 1 calc R U P E 1
C12 C 0.1558(13) 0.7295(4) 0.233(2) 0.099(4) Uani 0.699(13) 1 d D U P E 1
H12A H 0.095095 0.715762 0.170350 0.118 Uiso 0.699(13) 1 calc R U P E 1
H12B H 0.154519 0.728282 0.324927 0.118 Uiso 0.699(13) 1 calc R U P E 1
C13 C 0.1427(14) 0.7636(4) 0.186(2) 0.099(4) Uani 0.699(13) 1 d D U P E 1
H13A H 0.145234 0.764593 0.094623 0.118 Uiso 0.699(13) 1 calc R U P E 1
H13B H 0.069710 0.772059 0.177222 0.118 Uiso 0.699(13) 1 calc R U P E 1
C14 C 0.2302(14) 0.7841(4) 0.2801(19) 0.100(4) Uani 0.699(13) 1 d D U P E 1
H14A H 0.220475 0.785448 0.366906 0.120 Uiso 0.699(13) 1 calc R U P E 1
H14B H 0.222749 0.806546 0.242365 0.120 Uiso 0.699(13) 1 calc R U P E 1
C15 C 0.3501(13) 0.7711(4) 0.310(2) 0.094(3) Uani 0.699(13) 1 d D U P E 1
H15A H 0.365667 0.773575 0.227450 0.113 Uiso 0.699(13) 1 calc R U P E 1
H15B H 0.404944 0.784290 0.383455 0.113 Uiso 0.699(13) 1 calc R U P E 1
C16 C 0.8591(7) 0.6344(2) 0.6020(9) 0.053(2) Uani 1 1 d . . . . .
H16 H 0.931380 0.635931 0.671646 0.064 Uiso 1 1 calc R U . . .
C37 C 0.4416(7) 0.6265(3) 0.1831(9) 0.065(3) Uani 1 1 d D . . . .
H37C H 0.408729 0.634414 0.245952 0.078 Uiso 0.53(3) 1 calc R U P F 2
H37D H 0.458993 0.646710 0.144430 0.078 Uiso 0.53(3) 1 calc R U P F 2
H37A H 0.407994 0.636300 0.242054 0.078 Uiso 0.47(3) 1 calc R U P F 1
H37B H 0.456543 0.645176 0.133927 0.078 Uiso 0.47(3) 1 calc R U P F 1
Si1 Si 0.3218(12) 0.6049(5) 0.0474(15) 0.066(3) Uani 0.47(3) 1 d D U P F 1
C38 C 0.353(2) 0.5915(9) -0.104(2) 0.082(6) Uani 0.47(3) 1 d D U P F 1
H38A H 0.399724 0.607948 -0.121838 0.122 Uiso 0.47(3) 1 calc R U P F 1
H38B H 0.283256 0.589320 -0.184755 0.122 Uiso 0.47(3) 1 calc R U P F 1
H38C H 0.391299 0.570350 -0.084397 0.122 Uiso 0.47(3) 1 calc R U P F 1
C39 C 0.278(2) 0.5666(6) 0.120(3) 0.082(7) Uani 0.47(3) 1 d D U P F 1
H39A H 0.338780 0.550687 0.149977 0.123 Uiso 0.47(3) 1 calc R U P F 1
H39B H 0.212664 0.556664 0.048592 0.123 Uiso 0.47(3) 1 calc R U P F 1
H39C H 0.260195 0.572976 0.196582 0.123 Uiso 0.47(3) 1 calc R U P F 1
C40 C 0.1905(17) 0.6314(8) -0.032(3) 0.070(6) Uani 0.47(3) 1 d D U P F 1
H40A H 0.160675 0.635951 0.036815 0.105 Uiso 0.47(3) 1 d R U P F 1
H40B H 0.134975 0.619691 -0.108455 0.105 Uiso 0.47(3) 1 d R U P F 1
H40C H 0.209095 0.652141 -0.063955 0.105 Uiso 0.47(3) 1 d R U P F 1
C41 C 0.5609(7) 0.5675(2) 0.4517(9) 0.053(2) Uani 1 1 d . . . . .
H41A H 0.503418 0.555323 0.376859 0.064 Uiso 1 1 calc R U . . .
H41B H 0.623953 0.552245 0.492814 0.064 Uiso 1 1 calc R U . . .
Si1A Si 0.3162(10) 0.6120(4) 0.0377(13) 0.066(3) Uani 0.53(3) 1 d D U P F 2
C38A C 0.3373(18) 0.6119(9) -0.1283(18) 0.082(6) Uani 0.53(3) 1 d D U P F 2
H38D H 0.337524 0.634470 -0.159039 0.124 Uiso 0.53(3) 1 calc R U P F 2
H38E H 0.276951 0.599656 -0.197609 0.124 Uiso 0.53(3) 1 calc R U P F 2
H38F H 0.408108 0.601395 -0.113474 0.124 Uiso 0.53(3) 1 calc R U P F 2
C39A C 0.278(2) 0.5678(5) 0.067(3) 0.086(6) Uani 0.53(3) 1 d D U P F 2
H39D H 0.345117 0.556140 0.126193 0.129 Uiso 0.53(3) 1 calc R U P F 2
H39E H 0.244800 0.556399 -0.020403 0.129 Uiso 0.53(3) 1 calc R U P F 2
H39F H 0.225199 0.568420 0.110308 0.129 Uiso 0.53(3) 1 calc R U P F 2
C40A C 0.1886(16) 0.6388(7) 0.010(3) 0.080(6) Uani 0.53(3) 1 d D U P F 2
H40D H 0.164003 0.634964 0.083700 0.121 Uiso 0.53(3) 1 calc R U P F 2
H40E H 0.128772 0.633111 -0.077233 0.121 Uiso 0.53(3) 1 calc R U P F 2
H40F H 0.208086 0.661955 0.009056 0.121 Uiso 0.53(3) 1 calc R U P F 2
N2A N 0.373(2) 0.7377(7) 0.335(4) 0.082(3) Uani 0.301(13) 1 d D U P E 2
C10A C 0.480(3) 0.7200(11) 0.372(5) 0.075(4) Uani 0.301(13) 1 d D U P E 2
H10C H 0.541226 0.735965 0.408164 0.090 Uiso 0.301(13) 1 calc R U P E 2
H10D H 0.482299 0.710078 0.288925 0.090 Uiso 0.301(13) 1 calc R U P E 2
C11A C 0.273(3) 0.7173(9) 0.294(4) 0.089(4) Uani 0.301(13) 1 d D U P E 2
H11C H 0.241038 0.718901 0.362591 0.107 Uiso 0.301(13) 1 calc R U P E 2
H11D H 0.292632 0.694094 0.287251 0.107 Uiso 0.301(13) 1 calc R U P E 2
C12A C 0.179(3) 0.7306(8) 0.139(3) 0.097(4) Uani 0.301(13) 1 d D U P E 2
H12C H 0.202118 0.722383 0.067329 0.116 Uiso 0.301(13) 1 calc R U P E 2
H12D H 0.106318 0.720683 0.122844 0.116 Uiso 0.301(13) 1 calc R U P E 2
C13A C 0.166(3) 0.7658(8) 0.125(4) 0.098(4) Uani 0.301(13) 1 d D U P E 2
H13C H 0.099990 0.772045 0.142544 0.117 Uiso 0.301(13) 1 calc R U P E 2
H13D H 0.150800 0.771775 0.030079 0.117 Uiso 0.301(13) 1 calc R U P E 2
C14A C 0.260(3) 0.7854(7) 0.215(4) 0.095(4) Uani 0.301(13) 1 d D U P E 2
H14C H 0.251810 0.790363 0.300957 0.114 Uiso 0.301(13) 1 calc R U P E 2
H14D H 0.263392 0.806421 0.170443 0.114 Uiso 0.301(13) 1 calc R U P E 2
C15A C 0.368(2) 0.7650(8) 0.245(4) 0.086(4) Uani 0.301(13) 1 d D U P E 2
H15C H 0.368796 0.756537 0.158565 0.103 Uiso 0.301(13) 1 calc R U P E 2
H15D H 0.434027 0.779175 0.288342 0.103 Uiso 0.301(13) 1 calc R U P E 2
C17A C 0.9322(11) 0.5866(4) 0.5433(16) 0.064(3) Uani 0.58(3) 1 d D U P D 2
C18A C 0.9434(14) 0.5601(4) 0.6322(18) 0.072(3) Uani 0.58(3) 1 d D U P D 2
C19A C 1.0322(16) 0.5374(5) 0.661(2) 0.078(3) Uani 0.58(3) 1 d D U P D 2
H19A H 1.041344 0.519769 0.722485 0.094 Uiso 0.58(3) 1 calc R U P D 2
C20A C 1.1066(16) 0.5415(5) 0.597(3) 0.076(4) Uani 0.58(3) 1 d D U P D 2
H20A H 1.164547 0.526089 0.613056 0.091 Uiso 0.58(3) 1 calc R U P D 2
C21A C 1.0961(15) 0.5674(5) 0.511(2) 0.071(3) Uani 0.58(3) 1 d D U P D 2
H21A H 1.148108 0.570026 0.470463 0.085 Uiso 0.58(3) 1 calc R U P D 2
C22A C 1.0081(14) 0.5903(5) 0.481(2) 0.067(3) Uani 0.58(3) 1 d D U P D 2
C23A C 0.8641(17) 0.5541(5) 0.705(2) 0.077(3) Uani 0.58(3) 1 d D U P D 2
H23A H 0.801594 0.570112 0.670020 0.093 Uiso 0.58(3) 1 calc R U P D 2
C24A C 0.932(2) 0.5602(7) 0.865(2) 0.094(6) Uani 0.58(3) 1 d D U P D 2
H24D H 0.988539 0.543108 0.902309 0.141 Uiso 0.58(3) 1 calc R U P D 2
H24E H 0.881525 0.559625 0.911428 0.141 Uiso 0.58(3) 1 calc R U P D 2
H24F H 0.968395 0.581724 0.878980 0.141 Uiso 0.58(3) 1 calc R U P D 2
C25A C 0.815(2) 0.5179(5) 0.677(3) 0.093(6) Uani 0.58(3) 1 d D U P D 2
H25D H 0.763151 0.515993 0.581385 0.140 Uiso 0.58(3) 1 calc R U P D 2
H25E H 0.776310 0.513173 0.735924 0.140 Uiso 0.58(3) 1 calc R U P D 2
H25F H 0.875607 0.502140 0.695164 0.140 Uiso 0.58(3) 1 calc R U P D 2
C26A C 1.0023(17) 0.6200(5) 0.389(2) 0.073(3) Uani 0.58(3) 1 d D U P D 2
H26A H 0.924452 0.628361 0.350753 0.087 Uiso 0.58(3) 1 calc R U P D 2
C27A C 1.034(2) 0.6118(7) 0.267(2) 0.092(6) Uani 0.58(3) 1 d D U P D 2
H27D H 1.114455 0.609323 0.300066 0.139 Uiso 0.58(3) 1 calc R U P D 2
H27E H 1.009439 0.629577 0.200254 0.139 Uiso 0.58(3) 1 calc R U P D 2
H27F H 0.997970 0.591286 0.224470 0.139 Uiso 0.58(3) 1 calc R U P D 2
C28A C 1.0788(19) 0.6479(6) 0.475(3) 0.086(6) Uani 0.58(3) 1 d D U P D 2
H28D H 1.048283 0.656844 0.537553 0.129 Uiso 0.58(3) 1 calc R U P D 2
H28E H 1.083324 0.665372 0.414521 0.129 Uiso 0.58(3) 1 calc R U P D 2
H28F H 1.153011 0.639140 0.527094 0.129 Uiso 0.58(3) 1 calc R U P D 2
C29A C 0.765(2) 0.5423(8) 0.267(3) 0.088(4) Uani 0.343(14) 1 d D U P B 2
H29C H 0.836795 0.553359 0.287249 0.106 Uiso 0.343(14) 1 calc R U P B 2
H29D H 0.767926 0.531604 0.351330 0.106 Uiso 0.343(14) 1 calc R U P B 2
C30A C 0.744(3) 0.5176(8) 0.159(3) 0.088(4) Uani 0.343(14) 1 d D U P B 2
H30C H 0.736358 0.495461 0.191811 0.105 Uiso 0.343(14) 1 calc R U P B 2
H30D H 0.805631 0.517227 0.127777 0.105 Uiso 0.343(14) 1 calc R U P B 2
C31A C 0.634(2) 0.5284(9) 0.041(3) 0.087(4) Uani 0.343(14) 1 d D U P B 2
H31C H 0.649230 0.539666 -0.031680 0.105 Uiso 0.343(14) 1 calc R U P B 2
H31D H 0.585717 0.509320 0.001454 0.105 Uiso 0.343(14) 1 calc R U P B 2
C32A C 0.584(2) 0.5504(8) 0.104(3) 0.087(5) Uani 0.343(14) 1 d D U P B 2
H32C H 0.534905 0.538122 0.136730 0.104 Uiso 0.343(14) 1 calc R U P B 2
H32D H 0.539189 0.566949 0.036893 0.104 Uiso 0.343(14) 1 calc R U P B 2
C33A C 0.700(4) 0.6350(6) 0.069(2) 0.101(5) Uani 0.366(14) 1 d D U P C 2
H33C H 0.752202 0.616644 0.077989 0.121 Uiso 0.366(14) 1 calc R U P C 2
H33D H 0.625415 0.628207 0.005026 0.121 Uiso 0.366(14) 1 calc R U P C 2
C34A C 0.735(3) 0.6641(7) 0.017(3) 0.102(4) Uani 0.366(14) 1 d D U P C 2
H34C H 0.704828 0.664720 -0.083226 0.122 Uiso 0.366(14) 1 calc R U P C 2
H34D H 0.816862 0.666423 0.054650 0.122 Uiso 0.366(14) 1 calc R U P C 2
C35A C 0.672(3) 0.6937(6) 0.086(2) 0.103(4) Uani 0.366(14) 1 d D U P C 2
H35C H 0.696572 0.716447 0.082171 0.124 Uiso 0.366(14) 1 calc R U P C 2
H35D H 0.589979 0.692381 0.047100 0.124 Uiso 0.366(14) 1 calc R U P C 2
C36A C 0.7276(11) 0.6778(3) 0.2311(12) 0.096(3) Uani 0.366(14) 1 d D U P C 2
H36C H 0.808717 0.681245 0.270353 0.115 Uiso 0.366(14) 1 calc R U P C 2
H36D H 0.696447 0.686922 0.293984 0.115 Uiso 0.366(14) 1 calc R U P C 2
C42A C 0.618(2) 0.5874(13) 0.753(3) 0.075(8) Uani 0.48(6) 1 d D U P A 2
H42D H 0.672050 0.569675 0.788812 0.112 Uiso 0.48(6) 1 calc R U P A 2
H42E H 0.584335 0.592242 0.817508 0.112 Uiso 0.48(6) 1 calc R U P A 2
H42F H 0.654795 0.607012 0.738844 0.112 Uiso 0.48(6) 1 calc R U P A 2
C43A C 0.395(3) 0.6086(9) 0.534(4) 0.082(9) Uani 0.48(6) 1 d D U P A 2
H43D H 0.431942 0.629872 0.547662 0.124 Uiso 0.48(6) 1 calc R U P A 2
H43E H 0.353188 0.607101 0.592116 0.124 Uiso 0.48(6) 1 calc R U P A 2
H43F H 0.343706 0.606263 0.438669 0.124 Uiso 0.48(6) 1 calc R U P A 2
C44A C 0.432(4) 0.5363(7) 0.617(5) 0.091(9) Uani 0.48(6) 1 d D U P A 2
H44D H 0.372980 0.529034 0.532375 0.137 Uiso 0.48(6) 1 calc R U P A 2
H44E H 0.400992 0.542156 0.683139 0.137 Uiso 0.48(6) 1 calc R U P A 2
H44F H 0.486392 0.518645 0.654155 0.137 Uiso 0.48(6) 1 calc R U P A 2

loop_
_atom_site_aniso_label
_atom_site_aniso_U_11
_atom_site_aniso_U_22
_atom_site_aniso_U_33
_atom_site_aniso_U_23
_atom_site_aniso_U_13
_atom_site_aniso_U_12
Er1 0.0458(2) 0.0492(2) 0.0418(2) -0.0064(2) 0.01772(15) -0.0039(3)
Si2 0.0649(18) 0.073(2) 0.0545(16) -0.0028(15) 0.0313(14) -0.0114(15)
C42 0.086(12) 0.082(16) 0.069(11) 0.000(11) 0.031(9) 0.002(12)
C43 0.063(11) 0.101(15) 0.089(14) -0.004(12) 0.046(10) -0.009(11)
C44 0.109(16) 0.098(12) 0.091(15) 0.005(11) 0.054(13) -0.016(11)
O1 0.072(5) 0.048(4) 0.088(5) -0.025(4) 0.043(4) -0.008(4)
C29 0.087(5) 0.083(6) 0.089(6) -0.009(5) 0.042(5) -0.002(5)
C30 0.091(5) 0.083(6) 0.089(6) -0.010(5) 0.040(5) 0.002(5)
C31 0.087(5) 0.086(6) 0.088(5) -0.009(5) 0.047(4) 0.004(5)
C32 0.086(6) 0.093(6) 0.090(6) -0.010(5) 0.042(5) -0.005(5)
O2 0.092(5) 0.057(5) 0.062(4) -0.006(3) 0.039(4) -0.017(4)
C33 0.162(11) 0.091(8) 0.074(7) 0.008(6) 0.067(7) -0.010(8)
C34 0.166(9) 0.087(7) 0.082(6) 0.007(5) 0.063(7) 0.002(7)
C35 0.157(8) 0.077(6) 0.083(6) 0.007(5) 0.072(6) -0.002(7)
C36 0.155(7) 0.070(5) 0.083(5) 0.007(5) 0.069(5) -0.002(5)
N1 0.047(4) 0.046(5) 0.040(4) -0.001(3) 0.014(3) 0.005(4)
N3 0.036(4) 0.051(4) 0.066(5) -0.006(4) 0.022(3) 0.005(4)
C17 0.042(5) 0.076(5) 0.080(6) 0.001(5) 0.023(5) 0.012(5)
C18 0.049(4) 0.083(5) 0.087(6) 0.008(5) 0.024(5) 0.012(4)
C19 0.054(5) 0.084(6) 0.088(7) 0.007(6) 0.024(6) 0.016(5)
C20 0.054(5) 0.085(6) 0.086(7) 0.000(6) 0.026(6) 0.020(5)
C21 0.049(5) 0.084(6) 0.083(7) -0.002(6) 0.027(6) 0.015(5)
C22 0.044(5) 0.079(5) 0.082(6) -0.002(5) 0.026(5) 0.014(5)
C23 0.056(6) 0.088(6) 0.090(6) 0.021(6) 0.023(6) 0.010(6)
C24 0.077(10) 0.099(13) 0.091(11) 0.038(11) 0.020(10) 0.001(11)
C25 0.057(11) 0.098(11) 0.104(12) 0.034(11) 0.016(10) 0.015(11)
C26 0.046(6) 0.087(7) 0.089(7) 0.000(6) 0.029(6) 0.015(6)
C27 0.057(12) 0.109(13) 0.109(12) 0.012(11) 0.030(10) 0.032(11)
C28 0.050(12) 0.091(12) 0.111(12) 0.007(11) 0.033(10) 0.007(10)
C1 0.052(5) 0.043(5) 0.043(5) -0.002(4) 0.024(4) 0.001(4)
C2 0.044(5) 0.052(6) 0.045(5) -0.006(4) 0.019(4) 0.006(4)
C3 0.049(5) 0.045(6) 0.053(5) -0.006(5) 0.018(4) -0.005(5)
C4 0.058(6) 0.082(8) 0.061(7) -0.013(6) 0.009(5) -0.004(6)
C5 0.091(9) 0.086(9) 0.065(7) -0.031(7) 0.010(7) -0.012(7)
C6 0.115(10) 0.053(7) 0.057(7) -0.013(5) 0.026(7) -0.001(7)
C7 0.080(7) 0.043(6) 0.053(6) 0.000(5) 0.024(5) 0.010(5)
C8 0.058(6) 0.046(6) 0.041(5) -0.004(4) 0.019(4) -0.002(5)
C9 0.050(5) 0.049(6) 0.049(5) -0.004(4) 0.019(4) 0.000(4)
N2 0.077(4) 0.074(4) 0.083(4) 0.009(4) 0.022(4) 0.009(4)
C10 0.069(5) 0.070(5) 0.076(6) 0.007(5) 0.023(4) 0.005(5)
C11 0.088(5) 0.088(5) 0.092(5) 0.003(4) 0.024(4) 0.014(4)
C12 0.090(5) 0.099(5) 0.099(5) 0.010(5) 0.028(4) 0.009(4)
C13 0.092(5) 0.097(5) 0.100(5) 0.002(5) 0.031(4) 0.011(4)
C14 0.098(5) 0.093(5) 0.098(5) -0.003(5) 0.029(4) 0.015(5)
C15 0.089(5) 0.087(5) 0.095(5) 0.002(4) 0.024(4) 0.010(4)
C16 0.037(5) 0.065(7) 0.051(5) -0.010(5) 0.010(4) 0.000(5)
C37 0.047(5) 0.093(8) 0.051(6) 0.001(5) 0.015(5) 0.001(5)
Si1 0.056(4) 0.079(6) 0.055(4) 0.000(4) 0.012(3) 0.001(4)
C38 0.078(9) 0.085(11) 0.063(9) -0.010(9) 0.009(8) 0.001(9)
C39 0.078(10) 0.092(11) 0.062(11) -0.006(10) 0.014(10) -0.014(9)
C40 0.050(8) 0.089(10) 0.071(10) -0.003(9) 0.023(8) 0.005(8)
C41 0.039(5) 0.071(7) 0.049(5) -0.009(5) 0.016(4) -0.012(5)
Si1A 0.053(3) 0.078(5) 0.053(4) -0.005(4) 0.008(3) 0.008(4)
C38A 0.078(9) 0.090(11) 0.063(8) -0.005(9) 0.011(7) 0.017(9)
C39A 0.077(9) 0.088(9) 0.072(10) 0.001(9) 0.008(9) -0.008(8)
C40A 0.058(9) 0.095(11) 0.073(11) -0.017(9) 0.010(8) 0.010(9)
N2A 0.079(4) 0.078(4) 0.084(5) 0.007(4) 0.026(4) 0.008(4)
C10A 0.072(6) 0.072(6) 0.077(6) 0.006(5) 0.025(5) 0.006(5)
C11A 0.085(5) 0.088(5) 0.090(5) 0.005(5) 0.030(4) 0.011(5)
C12A 0.091(5) 0.096(5) 0.097(5) 0.002(5) 0.029(4) 0.010(5)
C13A 0.093(5) 0.095(5) 0.097(5) 0.003(5) 0.029(5) 0.010(5)
C14A 0.091(5) 0.091(5) 0.096(5) 0.003(5) 0.031(4) 0.010(5)
C15A 0.082(5) 0.084(5) 0.088(6) 0.005(5) 0.029(5) 0.009(5)
C17A 0.040(5) 0.076(5) 0.077(6) 0.001(5) 0.025(5) 0.011(5)
C18A 0.048(4) 0.082(5) 0.085(6) 0.007(5) 0.025(4) 0.013(4)
C19A 0.057(5) 0.084(6) 0.089(7) 0.008(6) 0.024(6) 0.017(5)
C20A 0.054(5) 0.083(6) 0.087(7) 0.002(6) 0.025(6) 0.020(5)
C21A 0.048(5) 0.083(6) 0.083(7) -0.001(6) 0.027(5) 0.014(5)
C22A 0.044(5) 0.078(5) 0.080(6) -0.003(5) 0.026(5) 0.013(4)
C23A 0.055(5) 0.088(6) 0.088(6) 0.021(5) 0.027(5) 0.009(5)
C24A 0.081(9) 0.104(12) 0.086(10) 0.037(10) 0.022(9) 0.002(10)
C25A 0.059(10) 0.094(10) 0.109(11) 0.040(10) 0.014(9) 0.022(9)
C26A 0.044(6) 0.087(7) 0.089(7) -0.001(6) 0.028(6) 0.017(5)
C27A 0.063(10) 0.112(12) 0.102(11) 0.019(10) 0.033(9) 0.032(10)
C28A 0.050(10) 0.084(11) 0.118(11) 0.004(10) 0.027(10) 0.015(9)
C29A 0.089(6) 0.088(6) 0.089(6) -0.009(5) 0.037(5) 0.002(5)
C30A 0.090(5) 0.087(6) 0.090(6) -0.008(5) 0.039(5) 0.003(5)
C31A 0.091(5) 0.085(6) 0.087(6) -0.009(5) 0.038(5) 0.001(5)
C32A 0.088(6) 0.086(7) 0.089(7) -0.008(6) 0.037(5) 0.001(6)
C33A 0.160(11) 0.088(8) 0.075(7) 0.005(7) 0.068(8) -0.002(9)
C34A 0.160(9) 0.085(7) 0.079(7) 0.007(6) 0.067(7) -0.003(8)
C35A 0.162(8) 0.080(7) 0.083(6) 0.006(6) 0.065(7) 0.001(7)
C36A 0.155(7) 0.070(5) 0.083(5) 0.007(5) 0.069(5) -0.002(5)
C42A 0.085(12) 0.089(16) 0.059(11) -0.006(12) 0.038(10) 0.004(12)
C43A 0.075(13) 0.096(15) 0.088(14) 0.000(13) 0.044(11) -0.006(12)
C44A 0.098(17) 0.093(13) 0.094(15) -0.002(11) 0.051(13) -0.017(12)

loop_
_atom_type_symbol
_atom_type_description
_atom_type_scat_dispersion_real
_atom_type_scat_dispersion_imag
_atom_type_scat_source
C C 0.0033 0.0016 'International Tables Vol C Tables 4.2.6.8 and 6.1.1.4'
H H 0.0000 0.0000 'International Tables Vol C Tables 4.2.6.8 and 6.1.1.4'
Er Er -0.2586 4.9576 'International Tables Vol C Tables 4.2.6.8 and 6.1.1.4'
N N 0.0061 0.0033 'International Tables Vol C Tables 4.2.6.8 and 6.1.1.4'
O O 0.0106 0.0060 'International Tables Vol C Tables 4.2.6.8 and 6.1.1.4'
Si Si 0.0817 0.0704 'International Tables Vol C Tables 4.2.6.8 and 6.1.1.4'

loop_
_geom_angle_atom_site_label_1
_geom_angle_atom_site_label_2
_geom_angle_atom_site_label_3
_geom_angle
_geom_angle_site_symmetry_1
_geom_angle_site_symmetry_3
_geom_angle_publ_flag
O1 Er1 O2 79.4(2) . . ?
O1 Er1 N3 86.6(2) . . ?
O1 Er1 C1 155.4(3) . . ?
O2 Er1 N3 81.5(2) . . ?
O2 Er1 C1 89.0(2) . . ?
C1 Er1 N3 70.2(3) . . ?
C37 Er1 O1 102.3(3) . . ?
C37 Er1 O2 87.0(3) . . ?
C37 Er1 N3 164.0(3) . . ?
C37 Er1 C1 98.7(3) . . ?
C41 Er1 O1 87.5(3) . . ?
C41 Er1 O2 166.9(3) . . ?
C41 Er1 N3 98.3(3) . . ?
C41 Er1 C1 103.3(3) . . ?
C41 Er1 C37 95.3(3) . . ?
C43 Si2 C42 104.9(11) . . ?
C44 Si2 C42 107.1(11) . . ?
C44 Si2 C43 108.1(12) . . ?
C41 Si2 C42 112.4(12) . . ?
C41 Si2 C43 109.6(11) . . ?
C41 Si2 C44 114.2(12) . . ?
C41 Si2 C42A 111.3(12) . . ?
C41 Si2 C43A 112.8(12) . . ?
C41 Si2 C44A 114.7(12) . . ?
C42A Si2 C43A 104.9(11) . . ?
C44A Si2 C42A 107.3(12) . . ?
C44A Si2 C43A 105.2(12) . . ?
Si2 C42 H42A 109.5 . . ?
Si2 C42 H42B 109.5 . . ?
Si2 C42 H42C 109.5 . . ?
H42A C42 H42B 109.5 . . ?
H42A C42 H42C 109.5 . . ?
H42B C42 H42C 109.5 . . ?
Si2 C43 H43A 109.5 . . ?
Si2 C43 H43B 109.5 . . ?
Si2 C43 H43C 109.5 . . ?
H43A C43 H43B 109.5 . . ?
H43A C43 H43C 109.5 . . ?
H43B C43 H43C 109.5 . . ?
Si2 C44 H44A 109.5 . . ?
Si2 C44 H44B 109.5 . . ?
Si2 C44 H44C 109.5 . . ?
H44A C44 H44B 109.5 . . ?
H44A C44 H44C 109.5 . . ?
H44B C44 H44C 109.5 . . ?
C29 O1 Er1 120.5(8) . . ?
C32 O1 Er1 132.1(8) . . ?
C32 O1 C29 106.0(10) . . ?
C29A O1 Er1 130.1(11) . . ?
C32A O1 Er1 119.2(11) . . ?
C32A O1 C29A 104.7(14) . . ?
O1 C29 H29A 110.0 . . ?
O1 C29 H29B 110.0 . . ?
O1 C29 C30 108.3(13) . . ?
H29A C29 H29B 108.4 . . ?
C30 C29 H29A 110.0 . . ?
C30 C29 H29B 110.0 . . ?
C29 C30 H30A 110.7 . . ?
C29 C30 H30B 110.7 . . ?
C29 C30 C31 105.0(14) . . ?
H30A C30 H30B 108.8 . . ?
C31 C30 H30A 110.7 . . ?
C31 C30 H30B 110.7 . . ?
C30 C31 H31A 110.5 . . ?
C30 C31 H31B 110.5 . . ?
H31A C31 H31B 108.7 . . ?
C32 C31 C30 106.1(14) . . ?
C32 C31 H31A 110.5 . . ?
C32 C31 H31B 110.5 . . ?
O1 C32 H32A 109.8 . . ?
O1 C32 H32B 109.8 . . ?
C31 C32 O1 109.5(13) . . ?
C31 C32 H32A 109.8 . . ?
C31 C32 H32B 109.8 . . ?
H32A C32 H32B 108.2 . . ?
C33 O2 Er1 119.9(9) . . ?
C36 O2 Er1 122.0(6) . . ?
C36 O2 C33 106.8(9) . . ?
C33A O2 Er1 128.0(12) . . ?
C36A O2 Er1 122.0(6) . . ?
C36A O2 C33A 108.7(12) . . ?
O2 C33 H33A 109.6 . . ?
O2 C33 H33B 109.6 . . ?
H33A C33 H33B 108.1 . . ?
C34 C33 O2 110.5(13) . . ?
C34 C33 H33A 109.6 . . ?
C34 C33 H33B 109.6 . . ?
C33 C34 H34A 111.5 . . ?
C33 C34 H34B 111.5 . . ?
C33 C34 C35 101.5(14) . . ?
H34A C34 H34B 109.3 . . ?
C35 C34 H34A 111.5 . . ?
C35 C34 H34B 111.5 . . ?
C34 C35 H35A 113.2 . . ?
C34 C35 H35B 113.2 . . ?
H35A C35 H35B 110.6 . . ?
C36 C35 C34 92.4(12) . . ?
C36 C35 H35A 113.2 . . ?
C36 C35 H35B 113.2 . . ?
O2 C36 C35 106.9(10) . . ?
O2 C36 H36A 110.3 . . ?
O2 C36 H36B 110.3 . . ?
C35 C36 H36A 110.3 . . ?
C35 C36 H36B 110.3 . . ?
H36A C36 H36B 108.6 . . ?
C1 N1 C8 112.0(7) . . ?
C1 N1 C9 125.0(7) . . ?
C8 N1 C9 123.1(7) . . ?
C17 N3 Er1 131.8(11) . . ?
C16 N3 Er1 110.1(5) . . ?
C16 N3 C17 118.0(12) . . ?
C16 N3 C17A 114.3(8) . . ?
C17A N3 Er1 134.8(7) . . ?
C18 C17 N3 118.1(15) . . ?
C22 C17 N3 117.3(15) . . ?
C22 C17 C18 124.3(15) . . ?
C17 C18 C19 116.6(16) . . ?
C17 C18 C23 121.5(16) . . ?
C19 C18 C23 121.8(17) . . ?
C18 C19 H19 120.8 . . ?
C20 C19 C18 118.5(18) . . ?
C20 C19 H19 120.8 . . ?
C19 C20 H20 117.9 . . ?
C21 C20 C19 124.2(19) . . ?
C21 C20 H20 117.9 . . ?
C20 C21 H21 120.6 . . ?
C20 C21 C22 118.8(18) . . ?
C22 C21 H21 120.6 . . ?
C17 C22 C21 117.7(16) . . ?
C17 C22 C26 121.9(16) . . ?
C21 C22 C26 120.4(16) . . ?
C18 C23 H23 105.9 . . ?
C18 C23 C24 111.0(16) . . ?
C18 C23 C25 117.7(19) . . ?
C24 C23 H23 105.9 . . ?
C25 C23 H23 105.9 . . ?
C25 C23 C24 109.5(18) . . ?
C23 C24 H24A 109.5 . . ?
C23 C24 H24B 109.5 . . ?
C23 C24 H24C 109.5 . . ?
H24A C24 H24B 109.5 . . ?
H24A C24 H24C 109.5 . . ?
H24B C24 H24C 109.5 . . ?
C23 C25 H25A 109.5 . . ?
C23 C25 H25B 109.5 . . ?
C23 C25 H25C 109.5 . . ?
H25A C25 H25B 109.5 . . ?
H25A C25 H25C 109.5 . . ?
H25B C25 H25C 109.5 . . ?
C22 C26 H26 105.4 . . ?
C22 C26 C27 116.2(17) . . ?
C27 C26 H26 105.4 . . ?
C28 C26 C22 114.3(16) . . ?
C28 C26 H26 105.4 . . ?
C28 C26 C27 109.0(18) . . ?
C26 C27 H27A 109.5 . . ?
C26 C27 H27B 109.5 . . ?
C26 C27 H27C 109.5 . . ?
H27A C27 H27B 109.5 . . ?
H27A C27 H27C 109.5 . . ?
H27B C27 H27C 109.5 . . ?
C26 C28 H28A 109.5 . . ?
C26 C28 H28B 109.5 . . ?
C26 C28 H28C 109.5 . . ?
H28A C28 H28B 109.5 . . ?
H28A C28 H28C 109.5 . . ?
H28B C28 H28C 109.5 . . ?
N1 C1 Er1 143.2(6) . . ?
N1 C1 C2 104.8(7) . . ?
C2 C1 Er1 112.0(6) . . ?
C1 C2 C3 110.2(7) . . ?
C1 C2 C16 123.2(8) . . ?
C16 C2 C3 126.4(8) . . ?
C4 C3 C2 135.7(9) . . ?
C8 C3 C2 105.7(7) . . ?
C8 C3 C4 118.6(9) . . ?
C3 C4 H4 121.0 . . ?
C5 C4 C3 118.0(10) . . ?
C5 C4 H4 121.0 . . ?
C4 C5 H5 119.0 . . ?
C6 C5 C4 121.9(10) . . ?
C6 C5 H5 119.0 . . ?
C5 C6 H6 119.4 . . ?
C5 C6 C7 121.2(10) . . ?
C7 C6 H6 119.4 . . ?
C6 C7 H7 121.1 . . ?
C6 C7 C8 117.7(10) . . ?
C8 C7 H7 121.1 . . ?
N1 C8 C3 107.4(7) . . ?
C7 C8 N1 130.1(9) . . ?
C7 C8 C3 122.6(8) . . ?
N1 C9 H9AA 109.1 . . ?
N1 C9 H9AB 109.1 . . ?
N1 C9 H9BC 109.6 . . ?
N1 C9 H9BD 109.6 . . ?
N1 C9 C10 112.5(9) . . ?
N1 C9 C10A 110.1(13) . . ?
H9AA C9 H9AB 107.8 . . ?
H9BC C9 H9BD 108.1 . . ?
C10 C9 H9AA 109.1 . . ?
C10 C9 H9AB 109.1 . . ?
C10A C9 H9BC 109.6 . . ?
C10A C9 H9BD 109.6 . . ?
C11 N2 C10 109.9(14) . . ?
C15 N2 C10 112.6(12) . . ?
C15 N2 C11 110.3(12) . . ?
C9 C10 H10A 109.5 . . ?
C9 C10 H10B 109.5 . . ?
N2 C10 C9 110.8(11) . . ?
N2 C10 H10A 109.5 . . ?
N2 C10 H10B 109.5 . . ?
H10A C10 H10B 108.1 . . ?
N2 C11 H11A 111.4 . . ?
N2 C11 H11B 111.4 . . ?
N2 C11 C12 101.7(13) . . ?
H11A C11 H11B 109.3 . . ?
C12 C11 H11A 111.4 . . ?
C12 C11 H11B 111.4 . . ?
C11 C12 H12A 110.4 . . ?
C11 C12 H12B 110.4 . . ?
H12A C12 H12B 108.6 . . ?
C13 C12 C11 106.7(13) . . ?
C13 C12 H12A 110.4 . . ?
C13 C12 H12B 110.4 . . ?
C12 C13 H13A 109.6 . . ?
C12 C13 H13B 109.6 . . ?
H13A C13 H13B 108.1 . . ?
C14 C13 C12 110.4(14) . . ?
C14 C13 H13A 109.6 . . ?
C14 C13 H13B 109.6 . . ?
C13 C14 H14A 108.9 . . ?
C13 C14 H14B 108.9 . . ?
C13 C14 C15 113.6(14) . . ?
H14A C14 H14B 107.7 . . ?
C15 C14 H14A 108.9 . . ?
C15 C14 H14B 108.9 . . ?
N2 C15 C14 111.2(14) . . ?
N2 C15 H15A 109.4 . . ?
N2 C15 H15B 109.4 . . ?
C14 C15 H15A 109.4 . . ?
C14 C15 H15B 109.4 . . ?
H15A C15 H15B 108.0 . . ?
N3 C16 C2 124.4(8) . . ?
N3 C16 H16 117.8 . . ?
C2 C16 H16 117.8 . . ?
Er1 C37 H37C 101.0 . . ?
Er1 C37 H37D 101.0 . . ?
Er1 C37 H37A 103.4 . . ?
Er1 C37 H37B 103.4 . . ?
H37C C37 H37D 104.5 . . ?
H37A C37 H37B 105.2 . . ?
Si1 C37 Er1 135.0(8) . . ?
Si1 C37 H37A 103.4 . . ?
Si1 C37 H37B 103.4 . . ?
Si1A C37 Er1 143.7(7) . . ?
Si1A C37 H37C 101.0 . . ?
Si1A C37 H37D 101.0 . . ?
C37 Si1 C38 113.2(10) . . ?
C37 Si1 C39 111.2(10) . . ?
C37 Si1 C40 113.9(11) . . ?
C38 Si1 C39 108.1(12) . . ?
C38 Si1 C40 104.2(11) . . ?
C40 Si1 C39 105.8(11) . . ?
Si1 C38 H38A 109.5 . . ?
Si1 C38 H38B 109.5 . . ?
Si1 C38 H38C 109.5 . . ?
H38A C38 H38B 109.5 . . ?
H38A C38 H38C 109.5 . . ?
H38B C38 H38C 109.5 . . ?
Si1 C39 H39A 109.5 . . ?
Si1 C39 H39B 109.5 . . ?
Si1 C39 H39C 109.5 . . ?
H39A C39 H39B 109.5 . . ?
H39A C39 H39C 109.5 . . ?
H39B C39 H39C 109.5 . . ?
Si1 C40 H40A 109.5 . . ?
Si1 C40 H40B 109.5 . . ?
Si1 C40 H40C 109.5 . . ?
H40A C40 H40B 109.5 . . ?
H40A C40 H40C 109.5 . . ?
H40B C40 H40C 109.5 . . ?
Er1 C41 H41A 105.8 . . ?
Er1 C41 H41B 105.8 . . ?
Si2 C41 Er1 125.9(5) . . ?
Si2 C41 H41A 105.8 . . ?
Si2 C41 H41B 105.8 . . ?
H41A C41 H41B 106.2 . . ?
C37 Si1A C38A 111.8(9) . . ?
C37 Si1A C39A 111.3(9) . . ?
C37 Si1A C40A 112.2(9) . . ?
C38A Si1A C39A 107.1(11) . . ?
C38A Si1A C40A 107.4(10) . . ?
C40A Si1A C39A 106.8(11) . . ?
Si1A C38A H38D 109.5 . . ?
Si1A C38A H38E 109.5 . . ?
Si1A C38A H38F 109.5 . . ?
H38D C38A H38E 109.5 . . ?
H38D C38A H38F 109.5 . . ?
H38E C38A H38F 109.5 . . ?
Si1A C39A H39D 109.5 . . ?
Si1A C39A H39E 109.5 . . ?
Si1A C39A H39F 109.5 . . ?
H39D C39A H39E 109.5 . . ?
H39D C39A H39F 109.5 . . ?
H39E C39A H39F 109.5 . . ?
Si1A C40A H40D 109.5 . . ?
Si1A C40A H40E 109.5 . . ?
Si1A C40A H40F 109.5 . . ?
H40D C40A H40E 109.5 . . ?
H40D C40A H40F 109.5 . . ?
H40E C40A H40F 109.5 . . ?
C11A N2A C10A 116(2) . . ?
C15A N2A C10A 109(2) . . ?
C15A N2A C11A 116(2) . . ?
C9 C10A H10C 109.1 . . ?
C9 C10A H10D 109.1 . . ?
N2A C10A C9 112.7(19) . . ?
N2A C10A H10C 109.1 . . ?
N2A C10A H10D 109.1 . . ?
H10C C10A H10D 107.8 . . ?
N2A C11A H11C 109.9 . . ?
N2A C11A H11D 109.9 . . ?
N2A C11A C12A 109(2) . . ?
H11C C11A H11D 108.3 . . ?
C12A C11A H11C 109.9 . . ?
C12A C11A H11D 109.9 . . ?
C11A C12A H12C 108.5 . . ?
C11A C12A H12D 108.5 . . ?
H12C C12A H12D 107.5 . . ?
C13A C12A C11A 115(2) . . ?
C13A C12A H12C 108.5 . . ?
C13A C12A H12D 108.5 . . ?
C12A C13A H13C 108.3 . . ?
C12A C13A H13D 108.3 . . ?
C12A C13A C14A 116(2) . . ?
H13C C13A H13D 107.4 . . ?
C14A C13A H13C 108.3 . . ?
C14A C13A H13D 108.3 . . ?
C13A C14A H14C 110.2 . . ?
C13A C14A H14D 110.2 . . ?
C13A C14A C15A 108(2) . . ?
H14C C14A H14D 108.5 . . ?
C15A C14A H14C 110.2 . . ?
C15A C14A H14D 110.2 . . ?
N2A C15A C14A 110(2) . . ?
N2A C15A H15C 109.8 . . ?
N2A C15A H15D 109.8 . . ?
C14A C15A H15C 109.8 . . ?
C14A C15A H15D 109.8 . . ?
H15C C15A H15D 108.2 . . ?
C18A C17A N3 119.6(12) . . ?
C18A C17A C22A 119.8(13) . . ?
C22A C17A N3 120.6(13) . . ?
C17A C18A C19A 120.0(14) . . ?
C17A C18A C23A 123.4(13) . . ?
C19A C18A C23A 116.6(14) . . ?
C18A C19A H19A 120.5 . . ?
C20A C19A C18A 119.0(15) . . ?
C20A C19A H19A 120.5 . . ?
C19A C20A H20A 119.5 . . ?
C21A C20A C19A 121.0(15) . . ?
C21A C20A H20A 119.5 . . ?
C20A C21A H21A 119.7 . . ?
C20A C21A C22A 120.6(15) . . ?
C22A C21A H21A 119.7 . . ?
C17A C22A C21A 119.5(14) . . ?
C17A C22A C26A 121.4(13) . . ?
C21A C22A C26A 119.0(13) . . ?
C18A C23A H23A 109.0 . . ?
C18A C23A C24A 108.1(13) . . ?
C18A C23A C25A 110.6(14) . . ?
C24A C23A H23A 109.0 . . ?
C25A C23A H23A 109.0 . . ?
C25A C23A C24A 111.2(15) . . ?
C23A C24A H24D 109.5 . . ?
C23A C24A H24E 109.5 . . ?
C23A C24A H24F 109.5 . . ?
H24D C24A H24E 109.5 . . ?
H24D C24A H24F 109.5 . . ?
H24E C24A H24F 109.5 . . ?
C23A C25A H25D 109.5 . . ?
C23A C25A H25E 109.5 . . ?
C23A C25A H25F 109.5 . . ?
H25D C25A H25E 109.5 . . ?
H25D C25A H25F 109.5 . . ?
H25E C25A H25F 109.5 . . ?
C22A C26A H26A 107.9 . . ?
C22A C26A C27A 114.0(14) . . ?
C22A C26A C28A 109.7(14) . . ?
C27A C26A H26A 107.9 . . ?
C27A C26A C28A 109.2(15) . . ?
C28A C26A H26A 107.9 . . ?
C26A C27A H27D 109.5 . . ?
C26A C27A H27E 109.5 . . ?
C26A C27A H27F 109.5 . . ?
H27D C27A H27E 109.5 . . ?
H27D C27A H27F 109.5 . . ?
H27E C27A H27F 109.5 . . ?
C26A C28A H28D 109.5 . . ?
C26A C28A H28E 109.5 . . ?
C26A C28A H28F 109.5 . . ?
H28D C28A H28E 109.5 . . ?
H28D C28A H28F 109.5 . . ?
H28E C28A H28F 109.5 . . ?
O1 C29A H29C 110.1 . . ?
O1 C29A H29D 110.1 . . ?
H29C C29A H29D 108.4 . . ?
C30A C29A O1 108.2(17) . . ?
C30A C29A H29C 110.1 . . ?
C30A C29A H29D 110.1 . . ?
C29A C30A H30C 110.7 . . ?
C29A C30A H30D 110.7 . . ?
C29A C30A C31A 105.3(19) . . ?
H30C C30A H30D 108.8 . . ?
C31A C30A H30C 110.7 . . ?
C31A C30A H30D 110.7 . . ?
C30A C31A H31C 110.8 . . ?
C30A C31A H31D 110.8 . . ?
H31C C31A H31D 108.9 . . ?
C32A C31A C30A 105(2) . . ?
C32A C31A H31C 110.8 . . ?
C32A C31A H31D 110.8 . . ?
O1 C32A H32C 110.1 . . ?
O1 C32A H32D 110.1 . . ?
C31A C32A O1 108.1(19) . . ?
C31A C32A H32C 110.1 . . ?
C31A C32A H32D 110.1 . . ?
H32C C32A H32D 108.4 . . ?
O2 C33A H33C 110.2 . . ?
O2 C33A H33D 110.2 . . ?
H33C C33A H33D 108.5 . . ?
C34A C33A O2 107.7(16) . . ?
C34A C33A H33C 110.2 . . ?
C34A C33A H33D 110.2 . . ?
C33A C34A H34C 112.3 . . ?
C33A C34A H34D 112.3 . . ?
C33A C34A C35A 97.1(19) . . ?
H34C C34A H34D 109.9 . . ?
C35A C34A H34C 112.3 . . ?
C35A C34A H34D 112.3 . . ?
C34A C35A H35C 113.4 . . ?
C34A C35A H35D 113.4 . . ?
H35C C35A H35D 110.7 . . ?
C36A C35A C34A 91.1(15) . . ?
C36A C35A H35C 113.4 . . ?
C36A C35A H35D 113.4 . . ?
O2 C36A C35A 102.6(14) . . ?
O2 C36A H36C 111.2 . . ?
O2 C36A H36D 111.2 . . ?
C35A C36A H36C 111.2 . . ?
C35A C36A H36D 111.2 . . ?
H36C C36A H36D 109.2 . . ?
Si2 C42A H42D 109.5 . . ?
Si2 C42A H42E 109.5 . . ?
Si2 C42A H42F 109.5 . . ?
H42D C42A H42E 109.5 . . ?
H42D C42A H42F 109.5 . . ?
H42E C42A H42F 109.5 . . ?
Si2 C43A H43D 109.5 . . ?
Si2 C43A H43E 109.5 . . ?
Si2 C43A H43F 109.5 . . ?
H43D C43A H43E 109.5 . . ?
H43D C43A H43F 109.5 . . ?
H43E C43A H43F 109.5 . . ?
Si2 C44A H44D 109.5 . . ?
Si2 C44A H44E 109.5 . . ?
Si2 C44A H44F 109.5 . . ?
H44D C44A H44E 109.5 . . ?
H44D C44A H44F 109.5 . . ?
H44E C44A H44F 109.5 . . ?

loop_
_geom_bond_atom_site_label_1
_geom_bond_atom_site_label_2
_geom_bond_distance
_geom_bond_site_symmetry_2
_geom_bond_publ_flag
Er1 O1 2.400(6) . ?
Er1 O2 2.438(6) . ?
Er1 N3 2.617(6) . ?
Er1 C1 2.472(8) . ?
Er1 C37 2.387(8) . ?
Er1 C41 2.380(8) . ?
Si2 C42 1.896(15) . ?
Si2 C43 1.881(15) . ?
Si2 C44 1.873(15) . ?
Si2 C41 1.808(8) . ?
Si2 C42A 1.889(15) . ?
Si2 C43A 1.897(16) . ?
Si2 C44A 1.876(16) . ?
C42 H42A 0.9600 . ?
C42 H42B 0.9600 . ?
C42 H42C 0.9600 . ?
C43 H43A 0.9600 . ?
C43 H43B 0.9600 . ?
C43 H43C 0.9600 . ?
C44 H44A 0.9600 . ?
C44 H44B 0.9600 . ?
C44 H44C 0.9600 . ?
O1 C29 1.451(16) . ?
O1 C32 1.442(16) . ?
O1 C29A 1.46(2) . ?
O1 C32A 1.45(2) . ?
C29 H29A 0.9700 . ?
C29 H29B 0.9700 . ?
C29 C30 1.463(19) . ?
C30 H30A 0.9700 . ?
C30 H30B 0.9700 . ?
C30 C31 1.520(18) . ?
C31 H31A 0.9700 . ?
C31 H31B 0.9700 . ?
C31 C32 1.391(19) . ?
C32 H32A 0.9700 . ?
C32 H32B 0.9700 . ?
O2 C33 1.450(14) . ?
O2 C36 1.425(12) . ?
O2 C33A 1.458(18) . ?
O2 C36A 1.425(12) . ?
C33 H33A 0.9700 . ?
C33 H33B 0.9700 . ?
C33 C34 1.405(17) . ?
C34 H34A 0.9700 . ?
C34 H34B 0.9700 . ?
C34 C35 1.75(2) . ?
C35 H35A 0.9700 . ?
C35 H35B 0.9700 . ?
C35 C36 1.511(16) . ?
C36 H36A 0.9700 . ?
C36 H36B 0.9700 . ?
N1 C1 1.379(10) . ?
N1 C8 1.395(10) . ?
N1 C9 1.443(10) . ?
N3 C17 1.446(15) . ?
N3 C16 1.300(10) . ?
N3 C17A 1.457(13) . ?
C17 C18 1.388(17) . ?
C17 C22 1.384(17) . ?
C18 C19 1.395(17) . ?
C18 C23 1.514(18) . ?
C19 H19 0.9300 . ?
C19 C20 1.39(2) . ?
C20 H20 0.9300 . ?
C20 C21 1.34(2) . ?
C21 H21 0.9300 . ?
C21 C22 1.386(18) . ?
C22 C26 1.516(18) . ?
C23 H23 0.9800 . ?
C23 C24 1.586(19) . ?
C23 C25 1.539(19) . ?
C24 H24A 0.9600 . ?
C24 H24B 0.9600 . ?
C24 H24C 0.9600 . ?
C25 H25A 0.9600 . ?
C25 H25B 0.9600 . ?
C25 H25C 0.9600 . ?
C26 H26 0.9800 . ?
C26 C27 1.519(19) . ?
C26 C28 1.514(18) . ?
C27 H27A 0.9600 . ?
C27 H27B 0.9600 . ?
C27 H27C 0.9600 . ?
C28 H28A 0.9600 . ?
C28 H28B 0.9600 . ?
C28 H28C 0.9600 . ?
C1 C2 1.402(11) . ?
C2 C3 1.437(11) . ?
C2 C16 1.422(11) . ?
C3 C4 1.405(12) . ?
C3 C8 1.398(11) . ?
C4 H4 0.9300 . ?
C4 C5 1.384(13) . ?
C5 H5 0.9300 . ?
C5 C6 1.368(14) . ?
C6 H6 0.9300 . ?
C6 C7 1.373(13) . ?
C7 H7 0.9300 . ?
C7 C8 1.376(11) . ?
C9 H9AA 0.9700 . ?
C9 H9AB 0.9700 . ?
C9 H9BC 0.9700 . ?
C9 H9BD 0.9700 . ?
C9 C10 1.529(13) . ?
C9 C10A 1.519(19) . ?
N2 C10 1.463(13) . ?
N2 C11 1.462(17) . ?
N2 C15 1.424(15) . ?
C10 H10A 0.9700 . ?
C10 H10B 0.9700 . ?
C11 H11A 0.9700 . ?
C11 H11B 0.9700 . ?
C11 C12 1.700(18) . ?
C12 H12A 0.9700 . ?
C12 H12B 0.9700 . ?
C12 C13 1.439(17) . ?
C13 H13A 0.9700 . ?
C13 H13B 0.9700 . ?
C13 C14 1.427(17) . ?
C14 H14A 0.9700 . ?
C14 H14B 0.9700 . ?
C14 C15 1.542(18) . ?
C15 H15A 0.9700 . ?
C15 H15B 0.9700 . ?
C16 H16 0.9300 . ?
C37 H37C 0.9700 . ?
C37 H37D 0.9700 . ?
C37 H37A 0.9700 . ?
C37 H37B 0.9700 . ?
C37 Si1 1.847(13) . ?
C37 Si1A 1.821(12) . ?
Si1 C38 1.869(16) . ?
Si1 C39 1.891(16) . ?
Si1 C40 1.888(15) . ?
C38 H38A 0.9600 . ?
C38 H38B 0.9600 . ?
C38 H38C 0.9600 . ?
C39 H39A 0.9600 . ?
C39 H39B 0.9600 . ?
C39 H39C 0.9600 . ?
C40 H40A 0.9601 . ?
C40 H40B 0.9600 . ?
C40 H40C 0.9602 . ?
C41 H41A 0.9700 . ?
C41 H41B 0.9700 . ?
Si1A C38A 1.869(15) . ?
Si1A C39A 1.890(16) . ?
Si1A C40A 1.887(15) . ?
C38A H38D 0.9600 . ?
C38A H38E 0.9600 . ?
C38A H38F 0.9600 . ?
C39A H39D 0.9600 . ?
C39A H39E 0.9600 . ?
C39A H39F 0.9600 . ?
C40A H40D 0.9600 . ?
C40A H40E 0.9600 . ?
C40A H40F 0.9600 . ?
N2A C10A 1.456(19) . ?
N2A C11A 1.44(2) . ?
N2A C15A 1.43(2) . ?
C10A H10C 0.9700 . ?
C10A H10D 0.9700 . ?
C11A H11C 0.9700 . ?
C11A H11D 0.9700 . ?
C11A C12A 1.68(2) . ?
C12A H12C 0.9700 . ?
C12A H12D 0.9700 . ?
C12A C13A 1.42(2) . ?
C13A H13C 0.9700 . ?
C13A H13D 0.9700 . ?
C13A C14A 1.44(2) . ?
C14A H14C 0.9700 . ?
C14A H14D 0.9700 . ?
C14A C15A 1.54(2) . ?
C15A H15C 0.9700 . ?
C15A H15D 0.9700 . ?
C17A C18A 1.383(16) . ?
C17A C22A 1.385(15) . ?
C18A C19A 1.397(16) . ?
C18A C23A 1.522(16) . ?
C19A H19A 0.9300 . ?
C19A C20A 1.388(18) . ?
C20A H20A 0.9300 . ?
C20A C21A 1.344(18) . ?
C21A H21A 0.9300 . ?
C21A C22A 1.394(16) . ?
C22A C26A 1.516(17) . ?
C23A H23A 0.9800 . ?
C23A C24A 1.575(18) . ?
C23A C25A 1.559(17) . ?
C24A H24D 0.9600 . ?
C24A H24E 0.9600 . ?
C24A H24F 0.9600 . ?
C25A H25D 0.9600 . ?
C25A H25E 0.9600 . ?
C25A H25F 0.9600 . ?
C26A H26A 0.9800 . ?
C26A C27A 1.523(17) . ?
C26A C28A 1.526(16) . ?
C27A H27D 0.9600 . ?
C27A H27E 0.9600 . ?
C27A H27F 0.9600 . ?
C28A H28D 0.9600 . ?
C28A H28E 0.9600 . ?
C28A H28F 0.9600 . ?
C29A H29C 0.9700 . ?
C29A H29D 0.9700 . ?
C29A C30A 1.45(2) . ?
C30A H30C 0.9700 . ?
C30A H30D 0.9700 . ?
C30A C31A 1.53(2) . ?
C31A H31C 0.9700 . ?
C31A H31D 0.9700 . ?
C31A C32A 1.40(2) . ?
C32A H32C 0.9700 . ?
C32A H32D 0.9700 . ?
C33A H33C 0.9700 . ?
C33A H33D 0.9700 . ?
C33A C34A 1.43(2) . ?
C34A H34C 0.9700 . ?
C34A H34D 0.9700 . ?
C34A C35A 1.75(2) . ?
C35A H35C 0.9700 . ?
C35A H35D 0.9700 . ?
C35A C36A 1.54(2) . ?
C36A H36C 0.9700 . ?
C36A H36D 0.9700 . ?
C42A H42D 0.9600 . ?
C42A H42E 0.9600 . ?
C42A H42F 0.9600 . ?
C43A H43D 0.9600 . ?
C43A H43E 0.9600 . ?
C43A H43F 0.9600 . ?
C44A H44D 0.9600 . ?
C44A H44E 0.9600 . ?
C44A H44F 0.9600 . ?

loop_
_geom_torsion_atom_site_label_1
_geom_torsion_atom_site_label_2
_geom_torsion_atom_site_label_3
_geom_torsion_atom_site_label_4
_geom_torsion
_geom_torsion_site_symmetry_1
_geom_torsion_site_symmetry_2
_geom_torsion_site_symmetry_3
_geom_torsion_site_symmetry_4
_geom_torsion_publ_flag
Er1 O1 C29 C30 179.3(11) . . . . ?
Er1 O1 C32 C31 -171.4(11) . . . . ?
Er1 O1 C29A C30A 169(2) . . . . ?
Er1 O1 C32A C31A 175(2) . . . . ?
Er1 O2 C33 C34 150.4(15) . . . . ?
Er1 O2 C36 C35 180.0(10) . . . . ?
Er1 O2 C33A C34A 170.5(19) . . . . ?
Er1 O2 C36A C35A -132.8(14) . . . . ?
Er1 N3 C17 C18 -84.3(19) . . . . ?
Er1 N3 C17 C22 90.1(19) . . . . ?
Er1 N3 C16 C2 -4.0(11) . . . . ?
Er1 N3 C17A C18A -81.9(11) . . . . ?
Er1 N3 C17A C22A 96.4(14) . . . . ?
Er1 C1 C2 C3 -177.5(6) . . . . ?
Er1 C1 C2 C16 -2.5(11) . . . . ?
Er1 C37 Si1 C38 -67.7(15) . . . . ?
Er1 C37 Si1 C39 54.2(17) . . . . ?
Er1 C37 Si1 C40 173.5(11) . . . . ?
Er1 C37 Si1A C38A -77.8(15) . . . . ?
Er1 C37 Si1A C39A 41.9(18) . . . . ?
Er1 C37 Si1A C40A 161.4(13) . . . . ?
C42 Si2 C41 Er1 -51.1(17) . . . . ?
C43 Si2 C41 Er1 65.2(16) . . . . ?
C44 Si2 C41 Er1 -173.4(17) . . . . ?
O1 C29 C30 C31 -1(2) . . . . ?
O1 C29A C30A C31A 0(4) . . . . ?
C29 O1 C32 C31 22.5(19) . . . . ?
C29 C30 C31 C32 14(2) . . . . ?
C30 C31 C32 O1 -23(2) . . . . ?
C32 O1 C29 C30 -12.7(18) . . . . ?
O2 C33 C34 C35 22(2) . . . . ?
O2 C33A C34A C35A -35(3) . . . . ?
C33 O2 C36 C35 -36.6(17) . . . . ?
C33 C34 C35 C36 -39.1(19) . . . . ?
C34 C35 C36 O2 44.4(15) . . . . ?
C36 O2 C33 C34 6(2) . . . . ?
N1 C1 C2 C3 0.7(10) . . . . ?
N1 C1 C2 C16 175.8(8) . . . . ?
N1 C9 C10 N2 -167.1(12) . . . . ?
N1 C9 C10A N2A -161(3) . . . . ?
N3 C17 C18 C19 174.6(14) . . . . ?
N3 C17 C18 C23 -10(2) . . . . ?
N3 C17 C22 C21 -175.1(16) . . . . ?
N3 C17 C22 C26 7(2) . . . . ?
N3 C17A C18A C19A 179.6(13) . . . . ?
N3 C17A C18A C23A -1.6(13) . . . . ?
N3 C17A C22A C21A -179.4(12) . . . . ?
N3 C17A C22A C26A 4.8(19) . . . . ?
C17 N3 C16 C2 179.5(12) . . . . ?
C17 C18 C19 C20 -0.7(15) . . . . ?
C17 C18 C23 C24 -81(3) . . . . ?
C17 C18 C23 C25 152(2) . . . . ?
C17 C22 C26 C27 -148(2) . . . . ?
C17 C22 C26 C28 83(2) . . . . ?
C18 C17 C22 C21 -1(2) . . . . ?
C18 C17 C22 C26 -179.2(15) . . . . ?
C18 C19 C20 C21 1(2) . . . . ?
C19 C18 C23 C24 95(2) . . . . ?
C19 C18 C23 C25 -32(2) . . . . ?
C19 C20 C21 C22 -2(3) . . . . ?
C20 C21 C22 C17 1(2) . . . . ?
C20 C21 C22 C26 179.7(16) . . . . ?
C21 C22 C26 C27 33(2) . . . . ?
C21 C22 C26 C28 -95(2) . . . . ?
C22 C17 C18 C19 1(2) . . . . ?
C22 C17 C18 C23 176.4(15) . . . . ?
C23 C18 C19 C20 -176.4(15) . . . . ?
C1 N1 C8 C3 0.8(10) . . . . ?
C1 N1 C8 C7 -177.9(9) . . . . ?
C1 N1 C9 C10 -106.1(13) . . . . ?
C1 N1 C9 C10A -95(3) . . . . ?
C1 C2 C3 C4 178.6(11) . . . . ?
C1 C2 C3 C8 -0.2(10) . . . . ?
C1 C2 C16 N3 4.8(14) . . . . ?
C2 C3 C4 C5 -177.5(11) . . . . ?
C2 C3 C8 N1 -0.3(10) . . . . ?
C2 C3 C8 C7 178.5(8) . . . . ?
C3 C2 C16 N3 179.1(9) . . . . ?
C3 C4 C5 C6 -0.9(17) . . . . ?
C4 C3 C8 N1 -179.4(8) . . . . ?
C4 C3 C8 C7 -0.5(14) . . . . ?
C4 C5 C6 C7 -0.3(19) . . . . ?
C5 C6 C7 C8 1.0(16) . . . . ?
C6 C7 C8 N1 178.0(9) . . . . ?
C6 C7 C8 C3 -0.6(14) . . . . ?
C8 N1 C1 Er1 176.3(7) . . . . ?
C8 N1 C1 C2 -0.9(9) . . . . ?
C8 N1 C9 C10 75.1(14) . . . . ?
C8 N1 C9 C10A 86(3) . . . . ?
C8 C3 C4 C5 1.2(15) . . . . ?
C9 N1 C1 Er1 -2.6(14) . . . . ?
C9 N1 C1 C2 -179.9(7) . . . . ?
C9 N1 C8 C3 179.8(7) . . . . ?
C9 N1 C8 C7 1.0(14) . . . . ?
N2 C11 C12 C13 67.1(17) . . . . ?
C10 N2 C11 C12 168.7(12) . . . . ?
C10 N2 C15 C14 -175.4(15) . . . . ?
C11 N2 C10 C9 -76.7(19) . . . . ?
C11 N2 C15 C14 61.3(19) . . . . ?
C11 C12 C13 C14 -61.6(19) . . . . ?
C12 C13 C14 C15 54(2) . . . . ?
C13 C14 C15 N2 -52(2) . . . . ?
C15 N2 C10 C9 159.9(17) . . . . ?
C15 N2 C11 C12 -66.5(18) . . . . ?
C16 N3 C17 C18 91.2(18) . . . . ?
C16 N3 C17 C22 -94.3(18) . . . . ?
C16 N3 C17A C18A 86.3(10) . . . . ?
C16 N3 C17A C22A -95.4(13) . . . . ?
C16 C2 C3 C4 3.7(17) . . . . ?
C16 C2 C3 C8 -175.1(8) . . . . ?
N2A C11A C12A C13A -44(5) . . . . ?
C10A N2A C11A C12A -127(4) . . . . ?
C10A N2A C15A C14A -175(3) . . . . ?
C11A N2A C10A C9 -52(5) . . . . ?
C11A N2A C15A C14A 50(4) . . . . ?
C11A C12A C13A C14A 24(5) . . . . ?
C12A C13A C14A C15A 30(5) . . . . ?
C13A C14A C15A N2A -72(4) . . . . ?
C15A N2A C10A C9 174(4) . . . . ?
C15A N2A C11A C12A 4(5) . . . . ?
C17A N3 C16 C2 -175.2(10) . . . . ?
C17A C18A C19A C20A -1.6(19) . . . . ?
C17A C18A C23A C24A -111.6(18) . . . . ?
C17A C18A C23A C25A 126.4(17) . . . . ?
C17A C22A C26A C27A -144.9(16) . . . . ?
C17A C22A C26A C28A 92.3(18) . . . . ?
C18A C17A C22A C21A -1.1(18) . . . . ?
C18A C17A C22A C26A -176.9(11) . . . . ?
C18A C19A C20A C21A 2(2) . . . . ?
C19A C18A C23A C24A 67(2) . . . . ?
C19A C18A C23A C25A -54.7(19) . . . . ?
C19A C20A C21A C22A -2(2) . . . . ?
C20A C21A C22A C17A 1(2) . . . . ?
C20A C21A C22A C26A 177.3(14) . . . . ?
C21A C22A C26A C27A 39(2) . . . . ?
C21A C22A C26A C28A -83.6(18) . . . . ?
C22A C17A C18A C19A 1.2(13) . . . . ?
C22A C17A C18A C23A -180.0(13) . . . . ?
C23A C18A C19A C20A 179.5(14) . . . . ?
C29A O1 C32A C31A -30(3) . . . . ?
C29A C30A C31A C32A -18(4) . . . . ?
C30A C31A C32A O1 30(4) . . . . ?
C32A O1 C29A C30A 17(4) . . . . ?
C33A O2 C36A C35A 35(3) . . . . ?
C33A C34A C35A C36A 51(3) . . . . ?
C34A C35A C36A O2 -50(2) . . . . ?
C36A O2 C33A C34A 4(4) . . . . ?
C42A Si2 C41 Er1 -70.7(18) . . . . ?
C43A Si2 C41 Er1 46.8(18) . . . . ?
C44A Si2 C41 Er1 167.3(18) . . . . ?
